data_2310457
loop_
_publ_author_name
'Owens, J.P.'
'Conard, B.R.'
'Franzen, H.F.'

_publ_section_title
;
 The crystal structure of Ti2 S
;
_journal_name_full 'Acta Crystallographica (1,1948-23,1967)'
_journal_page_first 77
_journal_page_last 82
_journal_volume 23
_journal_year 1967
_chemical_formula_sum 'S Ti2'
_chemical_name_systematic 'Ti2 S'
_space_group_IT_number 58
_symmetry_space_group_name_Hall '-P 2 2n'
_symmetry_space_group_name_H-M 'P n n m'
_cell_angle_alpha 90
_cell_angle_beta 90
_cell_angle_gamma 90
_cell_formula_units_Z 12
_cell_length_a 11.35
_cell_length_b 14.06
_cell_length_c 3.32
_cell_volume 529.809
_citation_journal_id_ASTM ACCRA9
_cod_data_source_file Owens_ACCRA9_1967_1380.cif
_cod_data_source_block S1Ti2
_cod_original_formula_sum 'S1 Ti2'
_cod_database_code 2310457

loop_
_symmetry_equiv_pos_as_xyz
x,y,z
-x,-y,z
x+1/2,-y+1/2,-z+1/2
-x+1/2,y+1/2,-z+1/2
-x,-y,-z
x,y,-z
-x-1/2,y-1/2,z-1/2
x-1/2,-y-1/2,z-1/2

loop_
_atom_site_label
_atom_site_type_symbol
_atom_site_fract_x
_atom_site_fract_y
_atom_site_fract_z
_atom_site_occupancy
_atom_site_U_iso_or_equiv
S3 S 0.6841 0.3498 0 1 0.0
Ti4 Ti 0.4696 0.3904 0 1 0.0
Ti1 Ti 0.1543 0.0206 0 1 0.0
S2 S 0.2451 0.4124 0 1 0.0
Ti2 Ti 0.0867 0.2553 0 1 0.0
Ti5 Ti 0.8073 0.2078 0 1 0.0
Ti6 Ti 0.8797 0.4221 0 1 0.0
Ti3 Ti 0.5881 0.0797 0 1 0.0
S1 S 0.432 0.2068 0 1 0.0
